data_8101680
loop_
_publ_author_name
'K. Peters'
'E.-M. Peters'
'U. Linker'
'T. Linker'

_publ_section_title
;
Crystal structure of 1,1,2,2-tetramethoxycarbonylethanol, C~2~H(CH~3~OCO)
~4~OH
;
_journal_issue 1
_journal_name_full 'Zeitschrift f\"ur Kristallographie - New Crystal Structures'
_journal_page_first 19
_journal_page_last 20
_journal_volume 220
_journal_year 2005
_chemical_formula_moiety C2(CH~3~COO)~4~HOH
_chemical_formula_sum 'C10 H14 O9'
_chemical_formula_weight 278.21
_chemical_name_systematic
; 
1,1,2,2-tetramethoxycarbonylethanol
;
_space_group_IT_number 15
_symmetry_cell_setting monoclinic
_symmetry_space_group_name_Hall '-C 2yc'
_symmetry_space_group_name_H-M 'C 1 2/c 1'
_atom_sites_solution_hydrogens geom
_atom_sites_solution_primary direct
_atom_sites_solution_secondary difmap
_audit_creation_method SHELXL-97
_cell_angle_alpha 90.00
_cell_angle_beta 101.31(1)
_cell_angle_gamma 90.00
_cell_formula_units_Z 8
_cell_length_a 15.801(1)
_cell_length_b 7.920(1)
_cell_length_c 21.055(2)
_cell_measurement_reflns_used 42
_cell_measurement_temperature 293(2)
_cell_measurement_theta_max 17.1
_cell_measurement_theta_min 12.0
_cell_volume 2583.7(4)
_computing_cell_refinement 'Bruker XSCANS'
_computing_data_collection 'Bruker XSCANS'
_computing_data_reduction 'Bruker XDISK'
_computing_molecular_graphics 'Bruker XP'
_computing_publication_material 'SHELXL-97 (Sheldrick, 1997)'
_computing_structure_refinement 'SHELXL-97 (Sheldrick, 1997)'
_computing_structure_solution 'SHELXS-97 (Sheldrick, 1990)'
_diffrn_ambient_temperature 293(2)
_diffrn_measured_fraction_theta_full 1.000
_diffrn_measured_fraction_theta_max 1.000
_diffrn_measurement_device_type 'Bruker AXS P4'
_diffrn_measurement_method 'omega scans'
_diffrn_radiation_monochromator graphite
_diffrn_radiation_source 'fine-focus sealed tube'
_diffrn_radiation_type MoK\a
_diffrn_radiation_wavelength 0.71073
_diffrn_reflns_av_R_equivalents 0.0356
_diffrn_reflns_av_sigmaI/netI 0.0181
_diffrn_reflns_limit_h_max 0
_diffrn_reflns_limit_h_min -20
_diffrn_reflns_limit_k_max 0
_diffrn_reflns_limit_k_min -10
_diffrn_reflns_limit_l_max 27
_diffrn_reflns_limit_l_min -26
_diffrn_reflns_number 3095
_diffrn_reflns_theta_full 27.50
_diffrn_reflns_theta_max 27.50
_diffrn_reflns_theta_min 1.97
_diffrn_standards_interval_count 97
_diffrn_standards_number 3
_exptl_absorpt_coefficient_mu 0.129
_exptl_absorpt_correction_type empirical
_exptl_crystal_colour colorless
_exptl_crystal_density_diffrn 1.430
_exptl_crystal_density_method 'not measured'
_exptl_crystal_description prism
_exptl_crystal_F_000 1168
_exptl_crystal_size_max 0.8
_exptl_crystal_size_mid 0.45
_exptl_crystal_size_min 0.35
_refine_diff_density_max 0.273
_refine_diff_density_min -0.345
_refine_diff_density_rms 0.067
_refine_ls_extinction_method none
_refine_ls_goodness_of_fit_ref 1.053
_refine_ls_hydrogen_treatment mixed
_refine_ls_matrix_type full
_refine_ls_number_parameters 180
_refine_ls_number_reflns 2989
_refine_ls_number_restraints 0
_refine_ls_restrained_S_all 1.053
_refine_ls_R_factor_all 0.0472
_refine_ls_R_factor_gt 0.0435
_refine_ls_shift/su_max 0.025
_refine_ls_shift/su_mean 0.001
_refine_ls_structure_factor_coef Fsqd
_refine_ls_weighting_details 'calc w=1/[\s^2^(Fo^2^)+(0.0786P)^2^+0.9845P] where P=(Fo^2^+2Fc^2^)/3'
_refine_ls_weighting_scheme calc
_refine_ls_wR_factor_gt 0.1295
_refine_ls_wR_factor_ref 0.1337
_reflns_number_gt 2681
_reflns_number_total 2989
_reflns_threshold_expression >2sigma(I)
_cod_data_source_file 1267-1406.cff
_cod_data_source_block lin14
_cod_original_sg_symbol_H-M C2/c
_cod_database_code 8101680

loop_
_symmetry_equiv_pos_as_xyz
'x, y, z'
'-x, y, -z+1/2'
'x+1/2, y+1/2, z'
'-x+1/2, y+1/2, -z+1/2'
'-x, -y, -z'
'x, -y, z-1/2'
'-x+1/2, -y+1/2, -z'
'x+1/2, -y+1/2, z-1/2'

loop_
_atom_site_label
_atom_site_type_symbol
_atom_site_fract_x
_atom_site_fract_y
_atom_site_fract_z
_atom_site_U_iso_or_equiv
_atom_site_adp_type
_atom_site_occupancy
_atom_site_symmetry_multiplicity
_atom_site_Wyckoff_symbol
_atom_site_calc_flag
_atom_site_refinement_flags
_atom_site_disorder_assembly
_atom_site_disorder_group
O1 O 0.53969(6) 0.00211(12) 0.35335(5) 0.0395(2) Uani 1 8 f d . . .
H1 H 0.4974(14) 0.012(3) 0.3237(10) 0.058(5) Uiso 1 8 f d . . .
C1 C 0.59825(7) 0.13255(15) 0.35062(6) 0.0328(3) Uani 1 8 f d . . .
C11 C 0.64377(8) 0.10036(15) 0.29292(6) 0.0356(3) Uani 1 8 f d . . .
O11 O 0.61417(7) 0.00886(13) 0.24843(5) 0.0471(3) Uani 1 8 f d . . .
C12 C 0.54894(8) 0.30297(16) 0.33923(6) 0.0366(3) Uani 1 8 f d . . .
O12 O 0.47265(6) 0.30909(14) 0.31935(6) 0.0523(3) Uani 1 8 f d . . .
O13 O 0.71794(7) 0.18269(14) 0.29954(5) 0.0494(3) Uani 1 8 f d . . .
C13 C 0.76748(15) 0.1544(3) 0.24916(11) 0.0745(6) Uani 1 8 f d . . .
H13A H 0.8205 0.2169 0.2591 0.080 Uiso 1 8 f calc R . .
H13B H 0.7346 0.1913 0.2083 0.080 Uiso 1 8 f calc R . .
H13C H 0.7801 0.0362 0.2469 0.080 Uiso 1 8 f calc R . .
O14 O 0.60057(7) 0.43451(12) 0.35245(6) 0.0491(3) Uani 1 8 f d . . .
C14 C 0.55922(12) 0.5987(2) 0.34550(10) 0.0595(4) Uani 1 8 f d . . .
H14A H 0.6015 0.6848 0.3594 0.080 Uiso 1 8 f calc R . .
H14B H 0.5158 0.6031 0.3716 0.080 Uiso 1 8 f calc R . .
H14C H 0.5329 0.6169 0.3009 0.080 Uiso 1 8 f calc R . .
C2 C 0.66526(7) 0.13758(15) 0.41509(6) 0.0324(3) Uani 1 8 f d . . .
H2 H 0.6967 0.2444 0.4159 0.080 Uiso 1 8 f calc R . .
C21 C 0.73141(8) -0.00385(16) 0.41990(6) 0.0352(3) Uani 1 8 f d . . .
O21 O 0.71946(7) -0.13670(14) 0.39240(6) 0.0559(3) Uani 1 8 f d . . .
C22 C 0.61839(8) 0.14052(17) 0.47209(6) 0.0364(3) Uani 1 8 f d . . .
O22 O 0.55347(6) 0.21881(16) 0.47153(5) 0.0514(3) Uani 1 8 f d . . .
O23 O 0.80548(6) 0.04131(13) 0.45710(6) 0.0484(3) Uani 1 8 f d . . .
C23 C 0.87288(10) -0.0863(2) 0.46672(11) 0.0647(5) Uani 1 8 f d . . .
H23A H 0.9239 -0.0417 0.4939 0.080 Uiso 1 8 f calc R . .
H23B H 0.8857 -0.1178 0.4256 0.080 Uiso 1 8 f calc R . .
H23C H 0.8536 -0.1838 0.4870 0.080 Uiso 1 8 f calc R . .
O24 O 0.66067(7) 0.05184(15) 0.52186(5) 0.0487(3) Uani 1 8 f d . . .
C24 C 0.62541(13) 0.0538(3) 0.58045(8) 0.0653(5) Uani 1 8 f d . . .
H24A H 0.6590 -0.0192 0.6122 0.080 Uiso 1 8 f calc R . .
H24B H 0.5667 0.0150 0.5708 0.080 Uiso 1 8 f calc R . .
H24C H 0.6272 0.1667 0.5972 0.080 Uiso 1 8 f calc R . .

loop_
_atom_site_aniso_label
_atom_site_aniso_U_11
_atom_site_aniso_U_22
_atom_site_aniso_U_33
_atom_site_aniso_U_23
_atom_site_aniso_U_13
_atom_site_aniso_U_12
O1 0.0335(5) 0.0329(5) 0.0485(5) 0.0008(4) -0.0003(4) -0.0074(3)
C1 0.0302(5) 0.0274(6) 0.0391(6) -0.0015(4) 0.0026(5) -0.0015(4)
C11 0.0390(6) 0.0283(5) 0.0376(6) 0.0011(5) 0.0026(5) 0.0039(5)
O11 0.0480(6) 0.0456(6) 0.0429(5) -0.0102(4) -0.0027(4) 0.0089(4)
C12 0.0363(6) 0.0317(6) 0.0399(6) -0.0030(5) 0.0029(5) 0.0012(5)
O12 0.0367(5) 0.0424(6) 0.0716(7) -0.0086(5) -0.0044(5) 0.0055(4)
O13 0.0556(6) 0.0453(6) 0.0523(6) -0.0079(4) 0.0229(5) -0.0143(5)
C13 0.0935(15) 0.0648(11) 0.0808(12) -0.0154(10) 0.0554(12) -0.0252(11)
O14 0.0434(5) 0.0282(5) 0.0721(7) 0.0002(4) 0.0025(5) -0.0013(4)
C14 0.0644(10) 0.0296(7) 0.0801(11) -0.0003(7) 0.0031(8) 0.0049(6)
C2 0.0281(5) 0.0302(5) 0.0375(6) -0.0023(4) 0.0035(4) -0.0019(4)
C21 0.0318(6) 0.0345(6) 0.0384(6) -0.0019(5) 0.0044(5) -0.0007(5)
O21 0.0473(6) 0.0412(6) 0.0718(7) -0.0173(5) -0.0060(5) 0.0064(4)
C22 0.0313(6) 0.0368(6) 0.0402(6) -0.0071(5) 0.0050(5) -0.0044(5)
O22 0.0358(5) 0.0634(7) 0.0548(6) -0.0123(5) 0.0088(4) 0.0068(5)
O23 0.0307(5) 0.0429(5) 0.0663(7) -0.0096(5) -0.0038(4) 0.0045(4)
C23 0.0383(8) 0.0562(10) 0.0913(13) -0.0114(9) -0.0079(8) 0.0140(7)
O24 0.0490(6) 0.0562(6) 0.0423(5) 0.0075(4) 0.0127(4) 0.0035(5)
C24 0.0721(12) 0.0824(13) 0.0456(8) 0.0036(8) 0.0221(8) -0.0117(10)

loop_
_atom_type_symbol
_atom_type_description
_atom_type_scat_dispersion_real
_atom_type_scat_dispersion_imag
_atom_type_scat_source
C C 0.0033 0.0016 'International Tables Vol C Tables 4.2.6.8 and 6.1.1.4'
H H 0.0000 0.0000 'International Tables Vol C Tables 4.2.6.8 and 6.1.1.4'
O O 0.0106 0.0060 'International Tables Vol C Tables 4.2.6.8 and 6.1.1.4'

loop_
_geom_angle_atom_site_label_1
_geom_angle_atom_site_label_2
_geom_angle_atom_site_label_3
_geom_angle
_geom_angle_site_symmetry_1
_geom_angle_site_symmetry_3
_geom_angle_publ_flag
C1 O1 H1 110.0(15) . . ?
O1 C1 C11 108.90(10) . . ?
O1 C1 C2 109.12(10) . . ?
C11 C1 C2 110.40(9) . . ?
O1 C1 C12 109.46(9) . . ?
C11 C1 C12 108.53(10) . . ?
C2 C1 C12 110.41(9) . . ?
O11 C11 O13 125.38(13) . . ?
O11 C11 C1 122.67(12) . . ?
O13 C11 C1 111.94(10) . . ?
O12 C12 O14 125.49(12) . . ?
O12 C12 C1 121.96(11) . . ?
O14 C12 C1 112.53(10) . . ?
C11 O13 C13 116.05(12) . . ?
O13 C13 H13A 109.5 . . ?
O13 C13 H13B 109.5 . . ?
H13A C13 H13B 109.5 . . ?
O13 C13 H13C 109.5 . . ?
H13A C13 H13C 109.5 . . ?
H13B C13 H13C 109.5 . . ?
C12 O14 C14 116.07(12) . . ?
O14 C14 H14A 109.5 . . ?
O14 C14 H14B 109.5 . . ?
H14A C14 H14B 109.5 . . ?
O14 C14 H14C 109.5 . . ?
H14A C14 H14C 109.5 . . ?
H14B C14 H14C 109.5 . . ?
C21 C2 C22 113.03(10) . . ?
C21 C2 C1 112.44(10) . . ?
C22 C2 C1 109.58(10) . . ?
C21 C2 H2 107.2 . . ?
C22 C2 H2 107.2 . . ?
C1 C2 H2 107.2 . . ?
O21 C21 O23 124.11(12) . . ?
O21 C21 C2 124.97(11) . . ?
O23 C21 C2 110.89(10) . . ?
O22 C22 O24 125.42(13) . . ?
O22 C22 C2 123.11(12) . . ?
O24 C22 C2 111.42(11) . . ?
C21 O23 C23 115.67(12) . . ?
O23 C23 H23A 109.5 . . ?
O23 C23 H23B 109.5 . . ?
H23A C23 H23B 109.5 . . ?
O23 C23 H23C 109.5 . . ?
H23A C23 H23C 109.5 . . ?
H23B C23 H23C 109.5 . . ?
C22 O24 C24 116.63(13) . . ?
O24 C24 H24A 109.5 . . ?
O24 C24 H24B 109.5 . . ?
H24A C24 H24B 109.5 . . ?
O24 C24 H24C 109.5 . . ?
H24A C24 H24C 109.5 . . ?
H24B C24 H24C 109.5 . . ?

loop_
_geom_bond_atom_site_label_1
_geom_bond_atom_site_label_2
_geom_bond_distance
_geom_bond_site_symmetry_2
_geom_bond_publ_flag
O1 C1 1.3955(14) . ?
O1 H1 0.82(2) . ?
C1 C11 1.5495(17) . ?
C1 C2 1.5497(16) . ?
C1 C12 1.5534(17) . ?
C11 O11 1.2039(16) . ?
C11 O13 1.3245(16) . ?
C12 O12 1.1970(16) . ?
C12 O14 1.3188(16) . ?
O13 C13 1.4541(18) . ?
C13 H13A 0.9600 . ?
C13 H13B 0.9600 . ?
C13 H13C 0.9600 . ?
O14 C14 1.4497(18) . ?
C14 H14A 0.9600 . ?
C14 H14B 0.9600 . ?
C14 H14C 0.9600 . ?
C2 C21 1.5219(17) . ?
C2 C22 1.5290(17) . ?
C2 H2 0.9800 . ?
C21 O21 1.1980(17) . ?
C21 O23 1.3234(16) . ?
C22 O22 1.1967(17) . ?
C22 O24 1.3278(17) . ?
O23 C23 1.4535(18) . ?
C23 H23A 0.9600 . ?
C23 H23B 0.9600 . ?
C23 H23C 0.9600 . ?
O24 C24 1.4498(18) . ?
C24 H24A 0.9600 . ?
C24 H24B 0.9600 . ?
C24 H24C 0.9600 . ?

loop_
_cod_related_entry_id
_cod_related_entry_database
_cod_related_entry_code
1 ChemSpider 9077167
